data_1557417
loop_
_publ_author_name
'Ma, C.'
'Tschauner, O.'
'Beckett, J.R.'
'Rossman, G.R.'
'Liu, W.'

_publ_section_title
;
 Kangite, (Sc,Ti,Al,Zr,Mg,Ca,[])2O3, a new ultra-refractory scandia
 mineral from the Allende meteorite: Synchrotron micro-Laue diffraction
 and electron backscatter diffraction
;
_journal_name_full 'American Mineralogist'
_journal_page_first 870
_journal_page_last 878
_journal_paper_doi 10.2138/am.2013.4290
_journal_volume 98
_journal_year 2013
_chemical_formula_sum 'Al0.16 Ca0.06 Fe0.02 Mg0.11 O3 Sc0.54 Ti0.66 V0.03 Y0.07 Zr0.13'
_chemical_name_common Sc,Ti,Al,Zr,Mg,Ca,[])2O3
_chemical_name_mineral kangite
_space_group_IT_number 206
_space_group_name_Hall '-I 2b 2c 3'
_space_group_name_H-M_alt 'I a -3'
_cell_angle_alpha 90
_cell_angle_beta 90
_cell_angle_gamma 90
_cell_formula_units_Z 16
_cell_length_a 9.842(1)
_cell_length_b 9.842(1)
_cell_length_c 9.842(1)
_cell_volume 953.34(17)
_diffrn_ambient_pressure 100
_diffrn_ambient_temperature 298
_cod_data_source_file kangite.cif
_cod_data_source_block kangite
_cod_original_formula_sum 'Sc0.54 Al0.16 Y0.07 V0.03 Ti0.66 Zr0.13 Mg0.11 Ca0.06 Fe0.02 O3'
_cod_database_code 1557417

loop_
_space_group_symop_id
_space_group_symop_operation_xyz
1 x,y,z
2 -x,-y,-z
3 -x+1/2,-y,z+1/2
4 x+1/2,y,-z+1/2
5 -x,y+1/2,-z+1/2
6 x,-y+1/2,z+1/2
7 x+1/2,-y+1/2,-z
8 -x+1/2,y+1/2,z
9 z,x,y
10 -z,-x,-y
11 z+1/2,-x+1/2,-y
12 -z+1/2,x+1/2,y
13 -z+1/2,-x,y+1/2
14 z+1/2,x,-y+1/2
15 -z,x+1/2,-y+1/2
16 z,-x+1/2,y+1/2
17 y,z,x
18 -y,-z,-x
19 -y,z+1/2,-x+1/2
20 y,-z+1/2,x+1/2
21 y+1/2,-z+1/2,-x
22 -y+1/2,z+1/2,x
23 -y+1/2,-z,x+1/2
24 y+1/2,z,-x+1/2
25 x+1/2,y+1/2,z+1/2
26 -x+1/2,-y+1/2,-z+1/2
27 -x,-y+1/2,z
28 x,y+1/2,-z
29 -x+1/2,y,-z
30 x+1/2,-y,z
31 x,-y,-z+1/2
32 -x,y,z+1/2
33 z+1/2,x+1/2,y+1/2
34 -z+1/2,-x+1/2,-y+1/2
35 z,-x,-y+1/2
36 -z,x,y+1/2
37 -z,-x+1/2,y
38 z,x+1/2,-y
39 -z+1/2,x,-y
40 z+1/2,-x,y
41 y+1/2,z+1/2,x+1/2
42 -y+1/2,-z+1/2,-x+1/2
43 -y+1/2,z,-x
44 y+1/2,-z,x
45 y,-z,-x+1/2
46 -y,z,x+1/2
47 -y,-z+1/2,x
48 y,z+1/2,-x

loop_
_atom_site_label
_atom_site_occupancy
_atom_site_fract_x
_atom_site_fract_y
_atom_site_fract_z
_atom_site_adp_type
_atom_site_U_iso_or_equiv
_atom_site_type_symbol
Sc1 0.767(2) 0.250000 0.250000 0.250000 Uiso 0.012(3) Sc
Sc2 0.590(1) 0.9784(2) 0.000000 0.250000 Uiso 0.0093(3) Sc
O 1.0 0.3207(7) 0.227(5) 0.56(5) Uiso 0.16(9) O
